data_7054652
loop_
_publ_author_name
'Aaker\"oy, Christer B.'
'Wijethunga, Tharanga K.'
'Desper, John'

_publ_section_title
;
 Molecular electrostatic potential dependent selectivity of hydrogen
 bonding
;
_journal_issue 2
_journal_name_full 'New J. Chem.'
_journal_page_first 822
_journal_paper_doi 10.1039/C4NJ01324G
_journal_volume 39
_journal_year 2015
_chemical_formula_moiety
;
(C18 H16 N6) (C6 H10 O4)
;
_chemical_formula_sum 'C24 H26 N6 O4'
_chemical_formula_weight 462.51
_chemical_name_systematic
;
TW-2B-2 1,1'-di[(2-pyridyl)methyl]-2,2'-biimidazole, HOOC-(CH2)4-COOH
;
_space_group_IT_number 2
_symmetry_cell_setting triclinic
_symmetry_space_group_name_Hall '-P 1'
_symmetry_space_group_name_H-M 'P -1'
_atom_sites_solution_hydrogens geom
_atom_sites_solution_primary direct
_atom_sites_solution_secondary difmap
_audit_creation_method SHELXL-97
_cell_angle_alpha 78.403(4)
_cell_angle_beta 88.333(4)
_cell_angle_gamma 72.636(3)
_cell_formula_units_Z 1
_cell_length_a 5.0121(5)
_cell_length_b 7.8964(8)
_cell_length_c 15.1589(16)
_cell_measurement_reflns_used 7606
_cell_measurement_temperature 120(2)
_cell_measurement_theta_max 32.14
_cell_measurement_theta_min 2.74
_cell_volume 560.62(10)
_computing_cell_refinement 'Bruker SAINT'
_computing_data_collection 'Bruker APEX2'
_computing_data_reduction 'Bruker SAINT'
_computing_molecular_graphics 'Bruker SHELXTL'
_computing_publication_material 'Bruker SHELXTL'
_computing_structure_refinement 'SHELXL-97 (Sheldrick, 2008)'
_computing_structure_solution 'SHELXS-97 (Sheldrick, 2008)'
_diffrn_ambient_temperature 120(2)
_diffrn_measured_fraction_theta_full 0.994
_diffrn_measured_fraction_theta_max 0.950
_diffrn_measurement_device_type 'Bruker APEX-II CCD'
_diffrn_measurement_method '\f and \w scans'
_diffrn_radiation_monochromator graphite
_diffrn_radiation_source 'fine-focus sealed tube'
_diffrn_radiation_type MoK\a
_diffrn_radiation_wavelength 0.71073
_diffrn_reflns_av_R_equivalents 0.0358
_diffrn_reflns_av_sigmaI/netI 0.0297
_diffrn_reflns_limit_h_max 6
_diffrn_reflns_limit_h_min -7
_diffrn_reflns_limit_k_max 11
_diffrn_reflns_limit_k_min -11
_diffrn_reflns_limit_l_max 21
_diffrn_reflns_limit_l_min -21
_diffrn_reflns_number 12569
_diffrn_reflns_theta_full 30.00
_diffrn_reflns_theta_max 32.01
_diffrn_reflns_theta_min 1.37
_exptl_absorpt_coefficient_mu 0.096
_exptl_absorpt_correction_T_max 0.9904
_exptl_absorpt_correction_T_min 0.9662
_exptl_absorpt_correction_type multi-scan
_exptl_absorpt_process_details SADABS
_exptl_crystal_colour colourless
_exptl_crystal_density_diffrn 1.370
_exptl_crystal_density_method 'not measured'
_exptl_crystal_description plate
_exptl_crystal_F_000 244
_exptl_crystal_size_max 0.36
_exptl_crystal_size_mid 0.26
_exptl_crystal_size_min 0.10
_refine_diff_density_max 0.325
_refine_diff_density_min -0.289
_refine_diff_density_rms 0.064
_refine_ls_extinction_method none
_refine_ls_goodness_of_fit_ref 1.116
_refine_ls_hydrogen_treatment mixed
_refine_ls_matrix_type full
_refine_ls_number_parameters 157
_refine_ls_number_reflns 3713
_refine_ls_number_restraints 0
_refine_ls_restrained_S_all 1.116
_refine_ls_R_factor_all 0.0505
_refine_ls_R_factor_gt 0.0434
_refine_ls_shift/su_max 0.000
_refine_ls_shift/su_mean 0.000
_refine_ls_structure_factor_coef Fsqd
_refine_ls_weighting_details 'calc w=1/[\s^2^(Fo^2^)+(0.0650P)^2^+0.1000P] where P=(Fo^2^+2Fc^2^)/3'
_refine_ls_weighting_scheme calc
_refine_ls_wR_factor_gt 0.1195
_refine_ls_wR_factor_ref 0.1317
_reflns_number_gt 3150
_reflns_number_total 3713
_reflns_threshold_expression >2sigma(I)
_cod_data_source_file c4nj01324g2.cif
_cod_data_source_block A3:Adi
_cod_depositor_comments
;
The following automatic conversions were performed:

'_symmetry_cell_setting' value 'Triclinic' changed to 'triclinic'
according to
/usr/data/users/saulius/crontab/automatic-downloads/current/RSC/lib/dictionaries/cif_core.dic
dictionary named 'cif_core.dic' version 2.4.2 from 2011-04-26.

Automatic conversion script
Id: cif_fix_values 3008 2015-01-20 13:52:24Z robertas 
;
_cod_original_sg_symbol_H-M P-1
_cod_database_code 7054652

loop_
_symmetry_equiv_pos_as_xyz
'x, y, z'
'-x, -y, -z'

loop_
_atom_site_label
_atom_site_type_symbol
_atom_site_fract_x
_atom_site_fract_y
_atom_site_fract_z
_atom_site_U_iso_or_equiv
_atom_site_adp_type
_atom_site_occupancy
_atom_site_symmetry_multiplicity
_atom_site_calc_flag
_atom_site_refinement_flags
N11 N 0.41957(16) 0.48192(10) 0.38319(5) 0.02268(16) Uani 1 1 d .
C12 C 0.43897(18) 0.45066(12) 0.47517(6) 0.02271(18) Uani 1 1 d .
N13 N 0.32930(19) 0.32138(12) 0.51192(6) 0.02979(19) Uani 1 1 d .
C14 C 0.2333(2) 0.26950(15) 0.44114(8) 0.0326(2) Uani 1 1 d .
H14 H 0.1430 0.1780 0.4469 0.039 Uiso 1 1 calc R
C15 C 0.2851(2) 0.36711(13) 0.36166(7) 0.0281(2) Uani 1 1 d .
H15 H 0.2377 0.3578 0.3030 0.034 Uiso 1 1 calc R
N21 N 0.39182(17) 0.90124(11) 0.22234(6) 0.02602(17) Uani 1 1 d .
C22 C 0.31760(17) 0.79269(12) 0.29184(6) 0.02130(17) Uani 1 1 d .
C23 C 0.07398(19) 0.84941(13) 0.33724(7) 0.02697(19) Uani 1 1 d .
H23 H 0.0255 0.7692 0.3861 0.032 Uiso 1 1 calc R
C24 C -0.0979(2) 1.02527(15) 0.31011(8) 0.0333(2) Uani 1 1 d .
H24 H -0.2665 1.0673 0.3402 0.040 Uiso 1 1 calc R
C25 C -0.0221(2) 1.13827(14) 0.23928(8) 0.0356(2) Uani 1 1 d .
H25 H -0.1359 1.2597 0.2196 0.043 Uiso 1 1 calc R
C26 C 0.2237(2) 1.07065(14) 0.19747(8) 0.0331(2) Uani 1 1 d .
H26 H 0.2762 1.1486 0.1484 0.040 Uiso 1 1 calc R
C27 C 0.52032(19) 0.60568(12) 0.31630(6) 0.02475(19) Uani 1 1 d .
H27A H 0.5624 0.5548 0.2611 0.030 Uiso 1 1 calc R
H27B H 0.6972 0.6146 0.3395 0.030 Uiso 1 1 calc R
C31 C 0.9888(2) 0.69536(14) 0.10852(6) 0.02665(19) Uani 1 1 d .
O31 O 0.81815(17) 0.85843(11) 0.10722(6) 0.0371(2) Uani 1 1 d .
H31 H 0.685(3) 0.856(2) 0.1500(11) 0.045 Uiso 1 1 d .
O32 O 0.9680(2) 0.56203(12) 0.15970(6) 0.0455(2) Uani 1 1 d .
C32 C 1.2118(2) 0.69137(14) 0.03986(7) 0.0300(2) Uani 1 1 d .
H32A H 1.3323 0.7620 0.0541 0.036 Uiso 1 1 calc R
H32B H 1.1219 0.7508 -0.0203 0.036 Uiso 1 1 calc R
C33 C 1.3925(2) 0.50148(14) 0.03626(7) 0.0283(2) Uani 1 1 d .
H33A H 1.2713 0.4290 0.0249 0.034 Uiso 1 1 calc R
H33B H 1.4902 0.4441 0.0955 0.034 Uiso 1 1 calc R

loop_
_atom_site_aniso_label
_atom_site_aniso_U_11
_atom_site_aniso_U_22
_atom_site_aniso_U_33
_atom_site_aniso_U_23
_atom_site_aniso_U_13
_atom_site_aniso_U_12
N11 0.0240(3) 0.0211(3) 0.0200(4) -0.0019(3) 0.0028(3) -0.0040(3)
C12 0.0235(4) 0.0217(4) 0.0204(4) -0.0010(3) 0.0030(3) -0.0053(3)
N13 0.0358(4) 0.0286(4) 0.0267(4) -0.0015(3) 0.0045(3) -0.0151(3)
C14 0.0367(5) 0.0314(5) 0.0339(5) -0.0071(4) 0.0038(4) -0.0164(4)
C15 0.0288(4) 0.0269(4) 0.0282(5) -0.0081(3) 0.0010(3) -0.0061(3)
N21 0.0262(4) 0.0249(4) 0.0249(4) 0.0000(3) 0.0014(3) -0.0079(3)
C22 0.0212(4) 0.0217(4) 0.0200(4) -0.0035(3) 0.0006(3) -0.0055(3)
C23 0.0240(4) 0.0269(4) 0.0284(5) -0.0062(3) 0.0050(3) -0.0052(3)
C24 0.0258(4) 0.0297(5) 0.0417(6) -0.0128(4) 0.0009(4) -0.0008(4)
C25 0.0345(5) 0.0220(4) 0.0461(6) -0.0060(4) -0.0082(4) -0.0019(4)
C26 0.0359(5) 0.0240(4) 0.0361(5) 0.0030(4) -0.0041(4) -0.0094(4)
C27 0.0244(4) 0.0237(4) 0.0204(4) 0.0001(3) 0.0059(3) -0.0020(3)
C31 0.0273(4) 0.0313(5) 0.0218(4) -0.0035(3) 0.0025(3) -0.0106(4)
O31 0.0354(4) 0.0325(4) 0.0375(4) -0.0006(3) 0.0132(3) -0.0067(3)
O32 0.0530(5) 0.0337(4) 0.0406(5) 0.0022(3) 0.0239(4) -0.0078(4)
C32 0.0306(5) 0.0331(5) 0.0266(5) -0.0034(4) 0.0078(4) -0.0121(4)
C33 0.0283(4) 0.0332(5) 0.0235(4) -0.0031(3) 0.0056(3) -0.0115(4)

loop_
_atom_type_symbol
_atom_type_description
_atom_type_scat_dispersion_real
_atom_type_scat_dispersion_imag
_atom_type_scat_source
C C 0.0033 0.0016 'International Tables Vol C Tables 4.2.6.8 and 6.1.1.4'
H H 0.0000 0.0000 'International Tables Vol C Tables 4.2.6.8 and 6.1.1.4'
N N 0.0061 0.0033 'International Tables Vol C Tables 4.2.6.8 and 6.1.1.4'
O O 0.0106 0.0060 'International Tables Vol C Tables 4.2.6.8 and 6.1.1.4'

loop_
_geom_angle_atom_site_label_1
_geom_angle_atom_site_label_2
_geom_angle_atom_site_label_3
_geom_angle
_geom_angle_site_symmetry_1
_geom_angle_site_symmetry_3
C12 N11 C15 106.74(8) . .
C12 N11 C27 129.92(8) . .
C15 N11 C27 123.33(8) . .
N13 C12 N11 111.16(8) . .
N13 C12 C12 124.99(10) . 2_666
N11 C12 C12 123.85(10) . 2_666
C12 N13 C14 105.48(8) . .
C15 C14 N13 110.52(9) . .
C15 C14 H14 124.7 . .
N13 C14 H14 124.7 . .
C14 C15 N11 106.09(9) . .
C14 C15 H15 127.0 . .
N11 C15 H15 127.0 . .
C26 N21 C22 117.94(9) . .
N21 C22 C23 122.34(8) . .
N21 C22 C27 114.51(8) . .
C23 C22 C27 123.15(8) . .
C22 C23 C24 118.78(9) . .
C22 C23 H23 120.6 . .
C24 C23 H23 120.6 . .
C25 C24 C23 119.29(10) . .
C25 C24 H24 120.4 . .
C23 C24 H24 120.4 . .
C24 C25 C26 118.21(9) . .
C24 C25 H25 120.9 . .
C26 C25 H25 120.9 . .
N21 C26 C25 123.44(10) . .
N21 C26 H26 118.3 . .
C25 C26 H26 118.3 . .
N11 C27 C22 113.90(7) . .
N11 C27 H27A 108.8 . .
C22 C27 H27A 108.8 . .
N11 C27 H27B 108.8 . .
C22 C27 H27B 108.8 . .
H27A C27 H27B 107.7 . .
O32 C31 O31 123.23(9) . .
O32 C31 C32 123.40(10) . .
O31 C31 C32 113.37(8) . .
C31 O31 H31 111.1(10) . .
C31 C32 C33 113.11(8) . .
C31 C32 H32A 109.0 . .
C33 C32 H32A 109.0 . .
C31 C32 H32B 109.0 . .
C33 C32 H32B 109.0 . .
H32A C32 H32B 107.8 . .
C32 C33 C33 112.65(10) . 2_865
C32 C33 H33A 109.1 . .
C33 C33 H33A 109.1 2_865 .
C32 C33 H33B 109.1 . .
C33 C33 H33B 109.1 2_865 .
H33A C33 H33B 107.8 . .

loop_
_geom_bond_atom_site_label_1
_geom_bond_atom_site_label_2
_geom_bond_distance
_geom_bond_site_symmetry_2
N11 C12 1.3673(11) .
N11 C15 1.3710(13) .
N11 C27 1.4507(11) .
C12 N13 1.3203(12) .
C12 C12 1.4476(18) 2_666
N13 C14 1.3693(14) .
C14 C15 1.3569(15) .
C14 H14 0.9500 .
C15 H15 0.9500 .
N21 C26 1.3359(13) .
N21 C22 1.3369(11) .
C22 C23 1.3834(12) .
C22 C27 1.5023(12) .
C23 C24 1.3844(14) .
C23 H23 0.9500 .
C24 C25 1.3736(17) .
C24 H24 0.9500 .
C25 C26 1.3793(17) .
C25 H25 0.9500 .
C26 H26 0.9500 .
C27 H27A 0.9900 .
C27 H27B 0.9900 .
C31 O32 1.2056(12) .
C31 O31 1.3129(13) .
C31 C32 1.5026(13) .
O31 H31 0.920(17) .
C32 C33 1.5137(15) .
C32 H32A 0.9900 .
C32 H32B 0.9900 .
C33 C33 1.5152(18) 2_865
C33 H33A 0.9900 .
C33 H33B 0.9900 .

loop_
_geom_hbond_atom_site_label_D
_geom_hbond_atom_site_label_H
_geom_hbond_atom_site_label_A
_geom_hbond_distance_DH
_geom_hbond_distance_HA
_geom_hbond_distance_DA
_geom_hbond_angle_DHA
O31 H31 N21 0.920(17) 1.798(17) 2.7046(12) 167.7(15)

loop_
_geom_torsion_atom_site_label_1
_geom_torsion_atom_site_label_2
_geom_torsion_atom_site_label_3
_geom_torsion_atom_site_label_4
_geom_torsion
_geom_torsion_site_symmetry_1
_geom_torsion_site_symmetry_4
C15 N11 C12 N13 1.12(10) . .
C27 N11 C12 N13 -177.55(9) . .
C15 N11 C12 C12 -178.09(11) . 2_666
C27 N11 C12 C12 3.23(17) . 2_666
N11 C12 N13 C14 -0.74(11) . .
C12 C12 N13 C14 178.47(11) 2_666 .
C12 N13 C14 C15 0.07(12) . .
N13 C14 C15 N11 0.60(12) . .
C12 N11 C15 C14 -1.01(11) . .
C27 N11 C15 C14 177.77(8) . .
C26 N21 C22 C23 0.77(14) . .
C26 N21 C22 C27 -179.06(9) . .
N21 C22 C23 C24 -0.49(15) . .
C27 C22 C23 C24 179.32(9) . .
C22 C23 C24 C25 -0.11(16) . .
C23 C24 C25 C26 0.38(17) . .
C22 N21 C26 C25 -0.47(16) . .
C24 C25 C26 N21 -0.10(17) . .
C12 N11 C27 C22 -87.55(11) . .
C15 N11 C27 C22 93.96(11) . .
N21 C22 C27 N11 -171.89(8) . .
C23 C22 C27 N11 8.29(13) . .
O32 C31 C32 C33 4.75(15) . .
O31 C31 C32 C33 -175.10(9) . .
C31 C32 C33 C33 177.22(10) . 2_865
